data_7064403
loop_
_publ_author_name
'Yang, Xiaoning'
'Wu, Shuyan'
'Wang, Jiayi'
'Peng, Yanqing'
'Song, Gonghua'

_publ_section_title
;
 Facile and direct synthesis of 1-phenyl-substituted \b-benzofused oxygen
 heterocycles from benzoxaboroles and salicylaldehydes under amine
 catalysis
;
_journal_issue 21
_journal_name_full 'New Journal of Chemistry'
_journal_page_first 8962
_journal_page_last 8968
_journal_paper_doi 10.1039/D6NJ01557C
_journal_volume 50
_journal_year 2026
_chemical_formula_moiety 'C15 H14 O2'
_chemical_formula_sum 'C15 H14 O2'
_chemical_formula_weight 226.26
_space_group_crystal_system monoclinic
_space_group_IT_number 14
_space_group_name_Hall '-P 2yn'
_space_group_name_H-M_alt 'P 1 21/n 1'
_atom_sites_solution_hydrogens geom
_atom_sites_solution_primary dual
_audit_creation_date 2025-07-17
_audit_creation_method
;
Olex2 1.5
(compiled 2025.07.13 svn.rb7424aed for OlexSys, GUI svn.r7308)
;
_audit_update_record
;
2025-09-01 deposited with the CCDC.	2026-05-06 downloaded from the CCDC.
;
_cell_angle_alpha 90
_cell_angle_beta 103.7360(10)
_cell_angle_gamma 90
_cell_formula_units_Z 4
_cell_length_a 8.3110(2)
_cell_length_b 16.9374(4)
_cell_length_c 8.9160(2)
_cell_measurement_reflns_used 619
_cell_measurement_temperature 273.15
_cell_measurement_theta_max 55.840
_cell_measurement_theta_min 5.743
_cell_volume 1219.18(5)
_computing_cell_refinement 'SAINT V8.40B (?, 2016)'
_computing_data_reduction 'SAINT V8.40B (?, 2016)'
_computing_molecular_graphics 'Olex2 1.5 (Dolomanov et al., 2009)'
_computing_publication_material 'Olex2 1.5 (Dolomanov et al., 2009)'
_computing_structure_refinement 'SHELXL 2018/3 (Sheldrick, 2015)'
_computing_structure_solution 'SHELXT 2018/2 (Sheldrick, 2018)'
_diffrn_ambient_temperature 273.15
_diffrn_detector 'CCD area detector'
_diffrn_detector_area_resol_mean 5.6
_diffrn_detector_type 'Bruker SMART CCD 6000 area detector'
_diffrn_measured_fraction_theta_full 0.986
_diffrn_measured_fraction_theta_max 0.981
_diffrn_measurement_device 'three-circle diffractometer'
_diffrn_measurement_device_type 'Bruker SMART CCD 6000'
_diffrn_measurement_method '\w scans'
_diffrn_radiation_monochromator graphite
_diffrn_radiation_probe x-ray
_diffrn_radiation_type CuK\a
_diffrn_radiation_wavelength 1.54178
_diffrn_reflns_av_R_equivalents 0.0469
_diffrn_reflns_av_unetI/netI 0.0342
_diffrn_reflns_Laue_measured_fraction_full 0.986
_diffrn_reflns_Laue_measured_fraction_max 0.981
_diffrn_reflns_limit_h_max 9
_diffrn_reflns_limit_h_min -10
_diffrn_reflns_limit_k_max 19
_diffrn_reflns_limit_k_min -19
_diffrn_reflns_limit_l_max 10
_diffrn_reflns_limit_l_min -10
_diffrn_reflns_number 17180
_diffrn_reflns_point_group_measured_fraction_full 0.986
_diffrn_reflns_point_group_measured_fraction_max 0.981
_diffrn_reflns_theta_full 67.679
_diffrn_reflns_theta_max 68.475
_diffrn_reflns_theta_min 5.223
_diffrn_source 'sealed X-ray tube'
_diffrn_source_current 1.2
_diffrn_source_power 0.06
_diffrn_source_target Mo
_diffrn_source_voltage 50.0
_exptl_absorpt_coefficient_mu 0.645
_exptl_absorpt_correction_T_max 0.7531
_exptl_absorpt_correction_T_min 0.6379
_exptl_absorpt_correction_type multi-scan
_exptl_absorpt_process_details
;
SADABS-2016/2 (Bruker,2016/2) was used for absorption correction.
wR2(int) was 0.1242 before and 0.0651 after correction.
The Ratio of minimum to maximum transmission is 0.8470.
The \l/2 correction factor is Not present.
;
_exptl_crystal_colour 'clear light white'
_exptl_crystal_colour_lustre clear
_exptl_crystal_colour_modifier light
_exptl_crystal_colour_primary white
_exptl_crystal_density_diffrn 1.233
_exptl_crystal_description plate
_exptl_crystal_F_000 480
_exptl_crystal_size_max 0.25
_exptl_crystal_size_mid 0.24
_exptl_crystal_size_min 0.24
_refine_diff_density_max 0.216
_refine_diff_density_min -0.167
_refine_diff_density_rms 0.042
_refine_ls_extinction_coef 0.0172(19)
_refine_ls_extinction_expression Fc^*^=kFc[1+0.001xFc^2^\l^3^/sin(2\q)]^-1/4^
_refine_ls_extinction_method 'SHELXL-2018/3 (Sheldrick 2018)'
_refine_ls_goodness_of_fit_ref 1.074
_refine_ls_hydrogen_treatment constr
_refine_ls_matrix_type full
_refine_ls_number_parameters 157
_refine_ls_number_reflns 2202
_refine_ls_number_restraints 0
_refine_ls_restrained_S_all 1.074
_refine_ls_R_factor_all 0.0482
_refine_ls_R_factor_gt 0.0458
_refine_ls_shift/su_max 0.000
_refine_ls_shift/su_mean 0.000
_refine_ls_structure_factor_coef Fsqd
_refine_ls_weighting_details 'w=1/[\s^2^(Fo^2^)+(0.0582P)^2^+0.2465P] where P=(Fo^2^+2Fc^2^)/3'
_refine_ls_weighting_scheme calc
_refine_ls_wR_factor_gt 0.1169
_refine_ls_wR_factor_ref 0.1190
_reflns_Friedel_coverage 0.000
_reflns_number_gt 2072
_reflns_number_total 2202
_reflns_threshold_expression 'I > 2\s(I)'
_cod_data_source_file d6nj01557c2.cif
_cod_data_source_block yxn3_0m_a
_cod_depositor_comments 'Adding full bibliography for 7064403.cif.'
_cod_database_code 7064403
_shelx_shelxl_version_number 2018/3
_shelx_space_group_comment
;
The symmetry employed for this shelxl refinement is uniquely defined
by the following loop, which should always be used as a source of
symmetry information in preference to the above space-group names.
They are only intended as comments.
;
_shelx_estimated_absorpt_t_max 0.861
_shelx_estimated_absorpt_t_min 0.855
_olex2_refinement_description
;
1. Fixed Uiso
 At 1.2 times of:
  All C(H) groups, All C(H,H) groups
 At 1.5 times of:
  All C(H,H,H) groups, All O(H) groups
2.a Ternary CH refined with riding coordinates:
 C2(H2)
2.b Secondary CH2 refined with riding coordinates:
 C5(H5A,H5B)
2.c Aromatic/amide H refined with riding coordinates:
 C12(H12), C9(H9), C15(H15), C13(H13), C6(H6), C7(H7), C8(H8)
2.d Idealised Me refined as rotating group:
 C16(H16A,H16B,H16C)
2.e Idealised tetrahedral OH refined as rotating group:
 O17(H17)
;
_olex2_submission_special_instructions 'No special instructions were received'

loop_
_space_group_symop_operation_xyz
'x, y, z'
'-x+1/2, y+1/2, -z+1/2'
'-x, -y, -z'
'x-1/2, -y-1/2, z-1/2'

loop_
_atom_site_label
_atom_site_type_symbol
_atom_site_fract_x
_atom_site_fract_y
_atom_site_fract_z
_atom_site_U_iso_or_equiv
_atom_site_adp_type
_atom_site_occupancy
_atom_site_site_symmetry_order
_atom_site_calc_flag
_atom_site_refinement_flags_posn
_atom_site_refinement_flags_adp
_atom_site_refinement_flags_occupancy
_atom_site_disorder_assembly
_atom_site_disorder_group
O1 O 0.62790(13) 0.36569(6) 0.05111(11) 0.0592(3) Uani 1 1 d . . . . .
O17 O 0.96598(14) 0.26021(7) 0.39595(12) 0.0630(4) Uani 1 1 d . . . . .
H17 H 1.006018 0.224550 0.455347 0.094 Uiso 1 1 calc R U . . .
C3 C 0.84584(15) 0.44190(8) 0.18488(14) 0.0410(3) Uani 1 1 d . . . . .
C12 C 0.77828(19) 0.26511(8) 0.56469(16) 0.0497(4) Uani 1 1 d . . . . .
H12 H 0.845995 0.231686 0.635259 0.060 Uiso 1 1 calc R U . . .
C4 C 0.77165(16) 0.48259(8) 0.05232(15) 0.0447(3) Uani 1 1 d . . . . .
C10 C 0.72236(16) 0.33596(8) 0.32428(14) 0.0421(3) Uani 1 1 d . . . . .
C11 C 0.82284(17) 0.28579(8) 0.42954(15) 0.0437(3) Uani 1 1 d . . . . .
C2 C 0.77260(17) 0.36067(8) 0.17929(15) 0.0451(3) Uani 1 1 d . . . . .
H2 H 0.850661 0.322073 0.155239 0.054 Uiso 1 1 calc R U . . .
C9 C 0.96799(17) 0.47669(9) 0.29836(16) 0.0496(4) Uani 1 1 d . . . . .
H9 H 1.018494 0.448890 0.386985 0.059 Uiso 1 1 calc R U . . .
C15 C 0.57953(18) 0.36531(9) 0.35945(17) 0.0535(4) Uani 1 1 d . . . . .
H15 H 0.513248 0.400037 0.290683 0.064 Uiso 1 1 calc R U . . .
C5 C 0.64844(18) 0.42959(9) -0.04865(16) 0.0522(4) Uani 1 1 d . . . . .
H5A H 0.544387 0.456891 -0.088121 0.063 Uiso 1 1 calc R U . . .
H5B H 0.689850 0.410519 -0.134964 0.063 Uiso 1 1 calc R U . . .
C13 C 0.63417(19) 0.29386(9) 0.59477(17) 0.0553(4) Uani 1 1 d . . . . .
H13 H 0.604913 0.278795 0.685038 0.066 Uiso 1 1 calc R U . . .
C6 C 0.81744(19) 0.55968(9) 0.03120(18) 0.0575(4) Uani 1 1 d . . . . .
H6 H 0.768082 0.587285 -0.058038 0.069 Uiso 1 1 calc R U . . .
C14 C 0.53207(18) 0.34469(10) 0.49353(19) 0.0598(4) Uani 1 1 d . . . . .
C7 C 0.9380(2) 0.59470(10) 0.1455(2) 0.0631(4) Uani 1 1 d . . . . .
H7 H 0.968878 0.646679 0.133645 0.076 Uiso 1 1 calc R U . . .
C8 C 1.0133(2) 0.55352(10) 0.27727(18) 0.0589(4) Uani 1 1 d . . . . .
H8 H 1.095255 0.577791 0.352405 0.071 Uiso 1 1 calc R U . . .
C16 C 0.3741(2) 0.37654(17) 0.5275(3) 0.0989(8) Uani 1 1 d . . . . .
H16A H 0.372609 0.433038 0.518742 0.148 Uiso 1 1 calc R U . . .
H16B H 0.369246 0.361854 0.630337 0.148 Uiso 1 1 calc R U . . .
H16C H 0.280214 0.354895 0.454935 0.148 Uiso 1 1 calc R U . . .

loop_
_atom_site_aniso_label
_atom_site_aniso_U_11
_atom_site_aniso_U_22
_atom_site_aniso_U_33
_atom_site_aniso_U_23
_atom_site_aniso_U_13
_atom_site_aniso_U_12
O1 0.0699(7) 0.0584(7) 0.0414(5) 0.0023(4) -0.0024(5) -0.0195(5)
O17 0.0679(7) 0.0685(8) 0.0580(6) 0.0166(5) 0.0259(5) 0.0262(5)
C3 0.0422(7) 0.0440(7) 0.0379(6) -0.0012(5) 0.0114(5) 0.0015(5)
C12 0.0650(9) 0.0405(8) 0.0438(7) 0.0027(5) 0.0137(6) -0.0041(6)
C4 0.0456(7) 0.0469(8) 0.0413(7) 0.0021(5) 0.0099(5) 0.0018(5)
C10 0.0479(7) 0.0377(7) 0.0399(7) -0.0023(5) 0.0087(5) -0.0041(5)
C11 0.0520(7) 0.0359(7) 0.0443(7) -0.0027(5) 0.0136(6) -0.0012(5)
C2 0.0524(8) 0.0430(8) 0.0382(7) -0.0020(5) 0.0074(6) 0.0007(6)
C9 0.0486(8) 0.0597(9) 0.0387(7) -0.0009(6) 0.0069(6) -0.0056(6)
C15 0.0481(8) 0.0581(9) 0.0518(8) -0.0013(6) 0.0067(6) 0.0035(6)
C5 0.0562(8) 0.0576(9) 0.0394(7) 0.0045(6) 0.0047(6) -0.0021(6)
C13 0.0642(9) 0.0576(9) 0.0490(8) -0.0048(7) 0.0230(7) -0.0158(7)
C6 0.0627(9) 0.0498(9) 0.0581(9) 0.0121(7) 0.0102(7) 0.0015(7)
C14 0.0488(8) 0.0734(11) 0.0603(9) -0.0103(8) 0.0191(7) -0.0065(7)
C7 0.0722(10) 0.0476(9) 0.0716(10) -0.0008(7) 0.0214(8) -0.0132(7)
C8 0.0595(9) 0.0633(10) 0.0535(8) -0.0106(7) 0.0125(7) -0.0187(7)
C16 0.0616(12) 0.145(2) 0.0973(15) -0.0029(15) 0.0341(11) 0.0172(12)

loop_
_atom_type_symbol
_atom_type_description
_atom_type_scat_dispersion_real
_atom_type_scat_dispersion_imag
_atom_type_scat_source
C C 0.0181 0.0091 'International Tables Vol C Tables 4.2.6.8 and 6.1.1.4'
H H 0.0000 0.0000 'International Tables Vol C Tables 4.2.6.8 and 6.1.1.4'
O O 0.0492 0.0322 'International Tables Vol C Tables 4.2.6.8 and 6.1.1.4'

loop_
_geom_angle_atom_site_label_1
_geom_angle_atom_site_label_2
_geom_angle_atom_site_label_3
_geom_angle
_geom_angle_site_symmetry_1
_geom_angle_site_symmetry_3
_geom_angle_publ_flag
C5 O1 C2 109.48(10) . . ?
C11 O17 H17 109.5 . . ?
C4 C3 C2 109.52(11) . . ?
C4 C3 C9 120.96(13) . . ?
C9 C3 C2 129.52(12) . . ?
C11 C12 H12 119.9 . . ?
C13 C12 H12 119.9 . . ?
C13 C12 C11 120.26(14) . . ?
C3 C4 C5 108.61(12) . . ?
C3 C4 C6 120.37(13) . . ?
C6 C4 C5 131.01(13) . . ?
C11 C10 C2 120.30(12) . . ?
C11 C10 C15 118.37(12) . . ?
C15 C10 C2 121.26(12) . . ?
O17 C11 C12 122.48(12) . . ?
O17 C11 C10 117.49(12) . . ?
C12 C11 C10 120.00(13) . . ?
O1 C2 C3 103.08(10) . . ?
O1 C2 C10 110.16(11) . . ?
O1 C2 H2 109.5 . . ?
C3 C2 C10 114.74(11) . . ?
C3 C2 H2 109.5 . . ?
C10 C2 H2 109.5 . . ?
C3 C9 H9 120.7 . . ?
C8 C9 C3 118.60(13) . . ?
C8 C9 H9 120.7 . . ?
C10 C15 H15 118.8 . . ?
C14 C15 C10 122.44(14) . . ?
C14 C15 H15 118.8 . . ?
O1 C5 C4 104.19(10) . . ?
O1 C5 H5A 110.9 . . ?
O1 C5 H5B 110.9 . . ?
C4 C5 H5A 110.9 . . ?
C4 C5 H5B 110.9 . . ?
H5A C5 H5B 108.9 . . ?
C12 C13 H13 119.3 . . ?
C12 C13 C14 121.35(13) . . ?
C14 C13 H13 119.3 . . ?
C4 C6 H6 120.7 . . ?
C7 C6 C4 118.60(14) . . ?
C7 C6 H6 120.7 . . ?
C15 C14 C16 121.27(17) . . ?
C13 C14 C15 117.55(14) . . ?
C13 C14 C16 121.18(16) . . ?
C6 C7 H7 119.6 . . ?
C8 C7 C6 120.87(15) . . ?
C8 C7 H7 119.6 . . ?
C9 C8 C7 120.58(14) . . ?
C9 C8 H8 119.7 . . ?
C7 C8 H8 119.7 . . ?
C14 C16 H16A 109.5 . . ?
C14 C16 H16B 109.5 . . ?
C14 C16 H16C 109.5 . . ?
H16A C16 H16B 109.5 . . ?
H16A C16 H16C 109.5 . . ?
H16B C16 H16C 109.5 . . ?

loop_
_geom_bond_atom_site_label_1
_geom_bond_atom_site_label_2
_geom_bond_distance
_geom_bond_site_symmetry_2
_geom_bond_publ_flag
O1 C2 1.4515(16) . ?
O1 C5 1.4366(17) . ?
O17 H17 0.8200 . ?
O17 C11 1.3645(17) . ?
C3 C4 1.3806(18) . ?
C3 C2 1.5004(19) . ?
C3 C9 1.3834(18) . ?
C12 H12 0.9300 . ?
C12 C11 1.3870(19) . ?
C12 C13 1.377(2) . ?
C4 C5 1.4924(19) . ?
C4 C6 1.385(2) . ?
C10 C11 1.3885(19) . ?
C10 C2 1.5090(18) . ?
C10 C15 1.390(2) . ?
C2 H2 0.9800 . ?
C9 H9 0.9300 . ?
C9 C8 1.380(2) . ?
C15 H15 0.9300 . ?
C15 C14 1.389(2) . ?
C5 H5A 0.9700 . ?
C5 H5B 0.9700 . ?
C13 H13 0.9300 . ?
C13 C14 1.383(2) . ?
C6 H6 0.9300 . ?
C6 C7 1.382(2) . ?
C14 C16 1.515(2) . ?
C7 H7 0.9300 . ?
C7 C8 1.381(2) . ?
C8 H8 0.9300 . ?
C16 H16A 0.9600 . ?
C16 H16B 0.9600 . ?
C16 H16C 0.9600 . ?

loop_
_geom_torsion_atom_site_label_1
_geom_torsion_atom_site_label_2
_geom_torsion_atom_site_label_3
_geom_torsion_atom_site_label_4
_geom_torsion
_geom_torsion_site_symmetry_1
_geom_torsion_site_symmetry_2
_geom_torsion_site_symmetry_3
_geom_torsion_site_symmetry_4
_geom_torsion_publ_flag
C3 C4 C5 O1 14.44(16) . . . . ?
C3 C4 C6 C7 -0.2(2) . . . . ?
C3 C9 C8 C7 0.0(2) . . . . ?
C12 C13 C14 C15 0.5(2) . . . . ?
C12 C13 C14 C16 -179.67(17) . . . . ?
C4 C3 C2 O1 -12.32(14) . . . . ?
C4 C3 C2 C10 -132.10(12) . . . . ?
C4 C3 C9 C8 0.7(2) . . . . ?
C4 C6 C7 C8 0.9(3) . . . . ?
C10 C15 C14 C13 0.9(2) . . . . ?
C10 C15 C14 C16 -178.93(17) . . . . ?
C11 C12 C13 C14 -1.1(2) . . . . ?
C11 C10 C2 O1 142.96(12) . . . . ?
C11 C10 C2 C3 -101.28(14) . . . . ?
C11 C10 C15 C14 -1.7(2) . . . . ?
C2 O1 C5 C4 -22.72(15) . . . . ?
C2 C3 C4 C5 -1.20(15) . . . . ?
C2 C3 C4 C6 179.32(13) . . . . ?
C2 C3 C9 C8 -179.22(14) . . . . ?
C2 C10 C11 O17 -0.23(19) . . . . ?
C2 C10 C11 C12 178.16(12) . . . . ?
C2 C10 C15 C14 -178.76(13) . . . . ?
C9 C3 C4 C5 178.88(12) . . . . ?
C9 C3 C4 C6 -0.6(2) . . . . ?
C9 C3 C2 O1 167.60(13) . . . . ?
C9 C3 C2 C10 47.82(19) . . . . ?
C15 C10 C11 O17 -177.35(12) . . . . ?
C15 C10 C11 C12 1.0(2) . . . . ?
C15 C10 C2 O1 -40.01(17) . . . . ?
C15 C10 C2 C3 75.75(16) . . . . ?
C5 O1 C2 C3 21.81(14) . . . . ?
C5 O1 C2 C10 144.69(12) . . . . ?
C5 C4 C6 C7 -179.56(15) . . . . ?
C13 C12 C11 O17 178.59(13) . . . . ?
C13 C12 C11 C10 0.3(2) . . . . ?
C6 C4 C5 O1 -166.15(15) . . . . ?
C6 C7 C8 C9 -0.9(3) . . . . ?
